data_1575051
loop_
_publ_author_name
'Spencer, Rochelle B.'
'Yusov, Anna'
'Dillon, Alexandra M.'
'Tiwari, Akash'
'Arteaga, Oriol'
'Sburlati, Sophia'
'Whittaker, St John'
'Wu, Wantong'
'Chen, Sixian'
'Shtukenberg, Alexander G.'
'Ward, Michael D.'
'Kahr, Bart'
'Lee, Stephanie S.'

_publ_section_title
;
 Guest removal from ring-banded guanidinium organosulfonate
 hydrogen-bonded frameworks.
;
_journal_issue 22
_journal_name_full Nanoscale
_journal_page_first 13727
_journal_page_last 13736
_journal_paper_doi 10.1039/d5nr00467e
_journal_volume 17
_journal_year 2025
_chemical_formula_sum 'C12 H18 N6 O6 S2'
_chemical_formula_weight 406.44
_space_group_crystal_system monoclinic
_space_group_IT_number 14
_space_group_name_Hall '-P 2ybc'
_space_group_name_H-M_alt 'P 1 21/c 1'
_atom_sites_solution_hydrogens geom
_atom_sites_solution_primary dual
_atom_sites_solution_secondary difmap
_cell_angle_alpha 90
_cell_angle_beta 101.453(12)
_cell_angle_gamma 90
_cell_formula_units_Z 2
_cell_length_a 11.359(5)
_cell_length_b 9.285(4)
_cell_length_c 9.048(4)
_cell_measurement_reflns_used 1261
_cell_measurement_temperature 100.(2)
_cell_measurement_theta_max 20.8004
_cell_measurement_theta_min 3.1766
_cell_volume 935.3(7)
_computing_cell_refinement 'Bruker APEX4'
_computing_data_collection 'Bruker APEX4'
_computing_data_reduction 'Bruker APEX4'
_computing_molecular_graphics 'Diamond (Brakdenburg 2014)'
_computing_publication_material 'Bruker APEX4'
_computing_structure_refinement 'SHELXL-2018/3 (Sheldrick, 2018)'
_computing_structure_solution 'SHELXT (Sheldrick 2015)'
_diffrn_ambient_temperature 100.(2)
_diffrn_detector_area_resol_mean 7.3910
_diffrn_measured_fraction_theta_full 0.780
_diffrn_measured_fraction_theta_max 0.780
_diffrn_measurement_device 'three-circle diffractometer'
_diffrn_measurement_device_type 'Bruker D8 SMART APEXII'
_diffrn_measurement_method '\f and \w scans'
_diffrn_radiation_monochromator 'multilayer optics'
_diffrn_radiation_probe x-ray
_diffrn_radiation_type MoK\a
_diffrn_radiation_wavelength 0.71073
_diffrn_reflns_av_R_equivalents 0.0589
_diffrn_reflns_av_unetI/netI 0.0593
_diffrn_reflns_limit_h_max 11
_diffrn_reflns_limit_h_min -11
_diffrn_reflns_limit_k_max 6
_diffrn_reflns_limit_k_min -6
_diffrn_reflns_limit_l_max 9
_diffrn_reflns_limit_l_min -8
_diffrn_reflns_number 2443
_diffrn_reflns_theta_full 20.91
_diffrn_reflns_theta_max 20.91
_diffrn_reflns_theta_min 2.86
_diffrn_source 'microfocus sealed X-ray tube'
_diffrn_source_current 1.0
_diffrn_source_power 0.05
_diffrn_source_type Incoatec
_diffrn_source_voltage 50
_exptl_absorpt_coefficient_mu 0.326
_exptl_absorpt_correction_T_max 0.94
_exptl_absorpt_correction_T_min 0.75
_exptl_absorpt_correction_type multi-scan
_exptl_absorpt_process_details
;

Krause, L., Herbst-Irmer, R., Sheldrick, G. M., Stalke, D. (2015).
"Comparison of silver and molybdenum microfocus X-ray sources for
single-crystal structure determination"
J. Appl. Cryst. 48, 3-10.
doi:10.1107/S1600576714022985
;
_exptl_crystal_colour colourless
_exptl_crystal_density_diffrn 1.443
_exptl_crystal_density_method 'not measured'
_exptl_crystal_description block
_exptl_crystal_F_000 424
_exptl_crystal_size_max 0.886
_exptl_crystal_size_mid 0.471
_exptl_crystal_size_min 0.190
_refine_diff_density_max 0.445
_refine_diff_density_min -0.382
_refine_ls_extinction_method none
_refine_ls_goodness_of_fit_ref 1.386
_refine_ls_hydrogen_treatment constr
_refine_ls_matrix_type full
_refine_ls_number_parameters 118
_refine_ls_number_reflns 772
_refine_ls_number_restraints 0
_refine_ls_restrained_S_all 1.386
_refine_ls_R_factor_all 0.1106
_refine_ls_R_factor_gt 0.0953
_refine_ls_shift/su_max 0.000
_refine_ls_shift/su_mean 0.000
_refine_ls_structure_factor_coef Fsqd
_refine_ls_weighting_details 'w=1/[\s^2^(Fo^2^)+(0.0206P)^2^+12.5738P] where P=(Fo^2^+2Fc^2^)/3'
_refine_ls_weighting_scheme calc
_refine_ls_wR_factor_gt 0.2229
_refine_ls_wR_factor_ref 0.2300
_reflns_Friedel_coverage 0.000
_reflns_number_gt 640
_reflns_number_total 772
_reflns_threshold_expression 'I > 2\s(I)'
_cod_data_source_file d5nr00467e1.cif
_cod_data_source_block 23mdw35ay
_cod_depositor_comments
;
The following automatic conversions were performed:

data item '_exptl_absorpt_correction_type' value 'Multi-Scan' was
changed to 'multi-scan' in accordance with the
/home/data/users/saulius/crontab/automatic-downloads/current/RSC/lib/dictionaries/cif_core.dic
dictionary named 'cif_core.dic' version 2.4.2 last updated on
2011-04-26.

Automatic conversion script
Id: cif_fix_values 8170 2020-07-09 18:12:32Z antanas 
;
_cod_original_cell_volume 935.3(8)
_cod_database_code 1575051

loop_
_space_group_symop_operation_xyz
'x, y, z'
'-x, y+1/2, -z+1/2'
'-x, -y, -z'
'x, -y-1/2, z-1/2'

loop_
_atom_site_type_symbol
_atom_site_label
_atom_site_fract_x
_atom_site_fract_y
_atom_site_fract_z
_atom_site_U_iso_or_equiv
_atom_site_adp_type
_atom_site_calc_flag
_atom_site_refinement_flags_adp
_atom_site_refinement_flags_occupancy
_atom_site_refinement_flags_posn
_atom_site_occupancy
_atom_site_disorder_assembly
_atom_site_disorder_group
S S1 0.1929(2) 0.5473(5) 0.4190(4) 0.0236(14) Uani d . . . 1 . .
O O1 0.1856(6) 0.5930(11) 0.2637(9) 0.026(3) Uani d . . . 1 . .
O O2 0.1632(6) 0.3933(13) 0.4294(9) 0.024(3) Uani d . . . 1 . .
O O3 0.1245(6) 0.6388(12) 0.5016(9) 0.028(3) Uani d . . . 1 . .
N N1 0.1178(7) 0.1386(16) 0.2475(12) 0.030(4) Uani d . . . 1 . .
H H1A 0.129367 0.230945 0.266829 0.036000 Uiso calc U . R 1 . .
H H1B 0.102248 0.107959 0.153598 0.036000 Uiso calc U . R 1 . .
N N2 0.1465(8) 0.0865(15) 0.4976(13) 0.031(4) Uani d . . . 1 . .
H H2A 0.158289 0.178325 0.519469 0.038000 Uiso calc U . R 1 . .
H H2B 0.150129 0.022814 0.570430 0.038000 Uiso calc U . R 1 . .
N N3 0.1094(8) -0.0940(19) 0.3221(13) 0.032(4) Uani d . . . 1 . .
H H3A 0.115191 -0.160135 0.392860 0.039000 Uiso calc U . R 1 . .
H H3B 0.093951 -0.119388 0.226481 0.039000 Uiso calc U . R 1 . .
C C1 0.3467(9) 0.5725(17) 0.5111(14) 0.022(4) Uani d . . . 1 . .
C C2 0.3714(10) 0.6647(19) 0.6286(15) 0.033(5) Uani d . . . 1 . .
H H2C 0.307836 0.713623 0.661653 0.039000 Uiso calc U . R 1 . .
C C3 0.4920(10) 0.689(2) 0.7028(14) 0.039(6) Uani d . . . 1 . .
H H3 0.509971 0.756588 0.782603 0.047000 Uiso calc U . R 1 . .
C C4 0.5826(10) 0.612(2) 0.6580(15) 0.037(5) Uani d . . . 1 . .
H H4 0.662960 0.626753 0.710060 0.044000 Uiso calc U . R 1 . .
C C5 0.5608(10) 0.5136(18) 0.5382(14) 0.026(5) Uani d . . . 1 . .
C C6 0.1240(10) 0.045(3) 0.3600(16) 0.032(5) Uani d . . . 1 . .

loop_
_atom_site_aniso_label
_atom_site_aniso_U_11
_atom_site_aniso_U_22
_atom_site_aniso_U_33
_atom_site_aniso_U_12
_atom_site_aniso_U_13
_atom_site_aniso_U_23
S1 0.0035(17) 0.026(4) 0.041(2) -0.0020(17) 0.0028(13) -0.002(2)
O1 0.003(4) 0.030(10) 0.042(6) 0.004(4) -0.001(3) 0.000(5)
O2 0.010(4) 0.024(11) 0.038(6) -0.003(4) 0.004(4) 0.005(5)
O3 0.008(4) 0.048(10) 0.030(5) -0.001(4) 0.003(3) -0.003(5)
N1 0.014(6) 0.051(13) 0.023(7) 0.002(5) -0.002(4) -0.011(7)
N2 0.028(6) 0.024(14) 0.043(9) 0.000(5) 0.009(5) 0.003(7)
N3 0.016(6) 0.045(17) 0.033(7) -0.002(6) -0.001(5) -0.005(7)
C1 0.010(7) 0.019(16) 0.035(8) -0.002(6) 0.001(5) -0.010(8)
C2 0.008(7) 0.042(16) 0.048(9) 0.001(6) 0.004(6) -0.006(9)
C3 0.021(7) 0.063(19) 0.030(9) 0.000(8) -0.003(6) -0.037(9)
C4 0.007(6) 0.063(17) 0.040(9) 0.000(7) 0.003(6) -0.007(9)
C5 0.007(6) 0.031(17) 0.040(8) 0.004(6) 0.004(5) -0.001(8)
C6 0.008(7) 0.07(2) 0.020(9) -0.004(8) -0.001(5) 0.001(11)

loop_
_atom_type_symbol
_atom_type_description
_atom_type_scat_dispersion_real
_atom_type_scat_dispersion_imag
_atom_type_scat_source
C C 0.0033 0.0016 'International Tables Vol C Tables 4.2.6.8 and 6.1.1.4'
H H 0.0000 0.0000 'International Tables Vol C Tables 4.2.6.8 and 6.1.1.4'
N N 0.0061 0.0033 'International Tables Vol C Tables 4.2.6.8 and 6.1.1.4'
O O 0.0106 0.0060 'International Tables Vol C Tables 4.2.6.8 and 6.1.1.4'
S S 0.1246 0.1234 'International Tables Vol C Tables 4.2.6.8 and 6.1.1.4'

loop_
_geom_angle_atom_site_label_1
_geom_angle_atom_site_label_2
_geom_angle_atom_site_label_3
_geom_angle_site_symmetry_1
_geom_angle_site_symmetry_3
_geom_angle
_geom_angle_publ_flag
O1 S1 O3 . . 113.1(6) ?
O1 S1 O2 . . 111.9(5) ?
O3 S1 O2 . . 112.4(5) ?
O1 S1 C1 . . 105.9(5) ?
O3 S1 C1 . . 104.8(6) ?
O2 S1 C1 . . 108.1(6) ?
C6 N1 H1A . . 120.000000 ?
C6 N1 H1B . . 120.000000 ?
H1A N1 H1B . . 120.000000 ?
C6 N2 H2A . . 120.000000 ?
C6 N2 H2B . . 120.000000 ?
H2A N2 H2B . . 120.000000 ?
C6 N3 H3A . . 120.000000 ?
C6 N3 H3B . . 120.000000 ?
H3A N3 H3B . . 120.000000 ?
C2 C1 C5 . 3_666 122.6(11) ?
C2 C1 S1 . . 118.6(9) ?
C5 C1 S1 3_666 . 118.7(10) ?
C1 C2 C3 . . 120.1(12) ?
C1 C2 H2C . . 119.900000 ?
C3 C2 H2C . . 119.900000 ?
C4 C3 C2 . . 119.2(13) ?
C4 C3 H3 . . 120.400000 ?
C2 C3 H3 . . 120.400000 ?
C3 C4 C5 . . 122.4(11) ?
C3 C4 H4 . . 118.800000 ?
C5 C4 H4 . . 118.800000 ?
C4 C5 C5 . 3_666 119.5(15) ?
C4 C5 C1 . 3_666 124.5(11) ?
C5 C5 C1 3_666 3_666 115.9(17) ?
N2 C6 N1 . . 122.(2) ?
N2 C6 N3 . . 121.8(16) ?
N1 C6 N3 . . 116.6(14) ?

loop_
_geom_bond_atom_site_label_1
_geom_bond_atom_site_label_2
_geom_bond_site_symmetry_2
_geom_bond_distance
_geom_bond_publ_flag
S1 O1 . 1.454(9) ?
S1 O3 . 1.454(10) ?
S1 O2 . 1.477(11) ?
S1 C1 . 1.795(11) ?
N1 C6 . 1.33(2) ?
N1 H1A . 0.880000 ?
N1 H1B . 0.880000 ?
N2 C6 . 1.278(18) ?
N2 H2A . 0.880000 ?
N2 H2B . 0.880000 ?
N3 C6 . 1.34(2) ?
N3 H3A . 0.880000 ?
N3 H3B . 0.880000 ?
C1 C2 . 1.350(19) ?
C1 C5 3_666 1.459(18) ?
C2 C3 . 1.418(17) ?
C2 H2C . 0.950000 ?
C3 C4 . 1.376(19) ?
C3 H3 . 0.950000 ?
C4 C5 . 1.40(2) ?
C4 H4 . 0.950000 ?
C5 C5 3_666 1.44(2) ?
